data_4071317
loop_
_publ_author_name
'Leung, Wing-Por'
'Chan, Ka-Po'
'Kan, Kwok-Wai'
'Mak, Thomas C. W.'

_publ_section_title
;
 Synthesis of Heteroleptic Tin(II) and Lead(II) Compounds from
 Pyrazyl-Linked Bisphosphoranoimine
;
_journal_issue 12
_journal_name_full Organometallics
_journal_page_first 2767
_journal_paper_doi 10.1021/om800104x
_journal_volume 27
_journal_year 2008
_chemical_formula_sum 'C40 H82 Li2 N4 O4 P2 Si2'
_chemical_formula_weight 815.10
_chemical_name_systematic
; 
 ? 
;
_space_group_IT_number 2
_symmetry_cell_setting triclinic
_symmetry_space_group_name_Hall '-P 1'
_symmetry_space_group_name_H-M 'P -1'
_atom_sites_solution_hydrogens geom
_atom_sites_solution_primary direct
_atom_sites_solution_secondary difmap
_audit_creation_method SHELXL-97
_cell_angle_alpha 105.08(3)
_cell_angle_beta 99.53(3)
_cell_angle_gamma 108.25(3)
_cell_formula_units_Z 2
_cell_length_a 10.186(2)
_cell_length_b 15.616(3)
_cell_length_c 18.308(4)
_cell_measurement_temperature 293(2)
_cell_volume 2571.7(13)
_computing_cell_refinement 'Bruker FRAMBO'
_computing_data_collection 'Bruker FRAMBO'
_computing_data_reduction 'Bruker SHELXTL'
_computing_molecular_graphics 'SIEMENS SHELXTL'
_computing_publication_material 'SIEMENS SHELXTL'
_computing_structure_refinement 'SHELXL-97 (Sheldrick, 1997)'
_computing_structure_solution 'SHELXS-97 (Sheldrick, 1990)'
_diffrn_ambient_temperature 293(2)
_diffrn_measured_fraction_theta_full 1.000
_diffrn_measured_fraction_theta_max 1.000
_diffrn_measurement_device_type 'AFC7R RIGAKU DIFFRACTOMETER'
_diffrn_measurement_method 'OMEGA SCAN'
_diffrn_radiation_monochromator graphite
_diffrn_radiation_source 'fine-focus sealed tube'
_diffrn_radiation_type MoK\a
_diffrn_radiation_wavelength 0.71073
_diffrn_reflns_av_R_equivalents 0.0373
_diffrn_reflns_av_sigmaI/netI 0.1213
_diffrn_reflns_limit_h_max 11
_diffrn_reflns_limit_h_min -12
_diffrn_reflns_limit_k_max 18
_diffrn_reflns_limit_k_min 0
_diffrn_reflns_limit_l_max 21
_diffrn_reflns_limit_l_min -21
_diffrn_reflns_number 9418
_diffrn_reflns_theta_full 25.00
_diffrn_reflns_theta_max 25.00
_diffrn_reflns_theta_min 2.13
_exptl_absorpt_coefficient_mu 0.168
_exptl_absorpt_correction_T_max 1.00000
_exptl_absorpt_correction_T_min 0.87250
_exptl_absorpt_correction_type empirical
_exptl_crystal_colour ORANGE
_exptl_crystal_density_diffrn 1.053
_exptl_crystal_density_method 'not measured'
_exptl_crystal_description BLOCK
_exptl_crystal_F_000 892
_exptl_crystal_size_max 0.50
_exptl_crystal_size_mid 0.40
_exptl_crystal_size_min 0.20
_refine_diff_density_max 0.255
_refine_diff_density_min -0.324
_refine_diff_density_rms 0.058
_refine_ls_extinction_method none
_refine_ls_goodness_of_fit_ref 0.994
_refine_ls_hydrogen_treatment mixed
_refine_ls_matrix_type full
_refine_ls_number_parameters 487
_refine_ls_number_reflns 9052
_refine_ls_number_restraints 0
_refine_ls_restrained_S_all 0.994
_refine_ls_R_factor_all 0.1806
_refine_ls_R_factor_gt 0.0699
_refine_ls_shift/su_max 0.003
_refine_ls_shift/su_mean 0.000
_refine_ls_structure_factor_coef Fsqd
_refine_ls_weighting_details 'calc w=1/[\s^2^(Fo^2^)+(0.1089P)^2^+0.0000P] where P=(Fo^2^+2Fc^2^)/3'
_refine_ls_weighting_scheme calc
_refine_ls_wR_factor_gt 0.1780
_refine_ls_wR_factor_ref 0.2272
_reflns_number_gt 4283
_reflns_number_total 9052
_reflns_threshold_expression >2sigma(I)
_cod_data_source_file om800104x-file003.cif
_cod_data_source_block ckp2
_cod_depositor_comments
;
The following automatic conversions were performed:

'_symmetry_cell_setting' value 'Triclinic' changed to 'triclinic'
according to /home/saulius/struct/CIF-dictionaries/cif_core.dic
dictionary named 'cif_core.dic' version 2.4.1 from
2010-06-29.

'_exptl_absorpt_correction_type' value 'EMPIRICAL'
changed to 'empirical' according to
/home/saulius/struct/CIF-dictionaries/cif_core.dic dictionary named
'cif_core.dic' version 2.4.1 from 2010-06-29.

Automatic conversion script
Id: cif_fix_values 1715 2011-07-08 13:25:40Z adriana 
;
_cod_original_cell_volume 2571.9(9)
_cod_original_sg_symbol_H-M P-1
_cod_database_code 4071317

loop_
_symmetry_equiv_pos_as_xyz
'x, y, z'
'-x, -y, -z'

loop_
_atom_site_label
_atom_site_type_symbol
_atom_site_fract_x
_atom_site_fract_y
_atom_site_fract_z
_atom_site_U_iso_or_equiv
_atom_site_adp_type
_atom_site_occupancy
_atom_site_symmetry_multiplicity
_atom_site_calc_flag
_atom_site_refinement_flags
Si1 Si 0.33911(16) 0.07747(9) 0.11933(8) 0.0742(4) Uani 1 1 d .
Si2 Si 1.22601(15) 0.84704(9) 0.39368(9) 0.0744(5) Uani 1 1 d .
P1 P 0.58815(13) 0.24646(8) 0.24274(7) 0.0584(4) Uani 1 1 d .
P2 P 1.09733(12) 0.63263(8) 0.30630(7) 0.0532(3) Uani 1 1 d .
C1 C 0.5212(5) 0.5002(3) 0.1865(3) 0.0625(12) Uani 1 1 d .
H1A H 0.4293 0.4935 0.1619 0.075 Uiso 1 1 calc R
C2 C 0.6260(5) 0.5873(3) 0.2126(3) 0.0636(12) Uani 1 1 d .
H2A H 0.6030 0.6387 0.2070 0.076 Uiso 1 1 calc R
C3 C 0.7960(4) 0.5278(3) 0.2553(2) 0.0469(10) Uani 1 1 d .
C4 C 0.6777(4) 0.4332(3) 0.2317(2) 0.0471(10) Uani 1 1 d .
C11 C 0.7051(5) 0.3563(3) 0.2472(3) 0.0590(12) Uani 1 1 d .
H11A H 0.8018 0.3660 0.2623 0.071 Uiso 1 1 calc R
C12 C 0.5247(6) 0.2643(4) 0.3319(3) 0.0834(16) Uani 1 1 d .
H12A H 0.6088 0.3035 0.3768 0.100 Uiso 1 1 calc R
C13 C 0.4495(8) 0.1701(4) 0.3464(4) 0.122(2) Uani 1 1 d .
H13A H 0.4200 0.1841 0.3939 0.183 Uiso 1 1 calc R
H13B H 0.5149 0.1378 0.3514 0.183 Uiso 1 1 calc R
H13C H 0.3669 0.1299 0.3030 0.183 Uiso 1 1 calc R
C14 C 0.4272(8) 0.3202(5) 0.3278(4) 0.115(2) Uani 1 1 d .
H14A H 0.3943 0.3300 0.3744 0.173 Uiso 1 1 calc R
H14B H 0.3463 0.2850 0.2826 0.173 Uiso 1 1 calc R
H14C H 0.4794 0.3811 0.3239 0.173 Uiso 1 1 calc R
C15 C 0.7054(5) 0.1789(3) 0.2564(3) 0.0726(15) Uani 1 1 d .
H15A H 0.6444 0.1168 0.2572 0.087 Uiso 1 1 calc R
C16 C 0.8256(7) 0.2268(4) 0.3344(4) 0.123(3) Uani 1 1 d .
H16A H 0.8814 0.1878 0.3376 0.185 Uiso 1 1 calc R
H16B H 0.7835 0.2335 0.3777 0.185 Uiso 1 1 calc R
H16C H 0.8865 0.2887 0.3362 0.185 Uiso 1 1 calc R
C17 C 0.7665(6) 0.1596(4) 0.1864(4) 0.1004(19) Uani 1 1 d .
H17A H 0.8266 0.1242 0.1937 0.151 Uiso 1 1 calc R
H17B H 0.8222 0.2192 0.1818 0.151 Uiso 1 1 calc R
H17C H 0.6894 0.1231 0.1395 0.151 Uiso 1 1 calc R
C18 C 0.1597(6) 0.0579(4) 0.1394(4) 0.118(2) Uani 1 1 d .
H18A H 0.1191 -0.0055 0.1414 0.177 Uiso 1 1 calc R
H18B H 0.0972 0.0656 0.0983 0.177 Uiso 1 1 calc R
H18C H 0.1708 0.1038 0.1888 0.177 Uiso 1 1 calc R
C19 C 0.3907(6) -0.0198(3) 0.1418(4) 0.103(2) Uani 1 1 d .
H19A H 0.3061 -0.0762 0.1285 0.155 Uiso 1 1 calc R
H19B H 0.4378 0.0007 0.1967 0.155 Uiso 1 1 calc R
H19C H 0.4547 -0.0336 0.1116 0.155 Uiso 1 1 calc R
C20 C 0.3113(7) 0.0519(4) 0.0114(3) 0.117(2) Uani 1 1 d .
H20A H 0.2785 -0.0158 -0.0146 0.175 Uiso 1 1 calc R
H20B H 0.4002 0.0830 0.0011 0.175 Uiso 1 1 calc R
H20C H 0.2408 0.0754 -0.0079 0.175 Uiso 1 1 calc R
C21 C 0.9373(4) 0.5389(3) 0.2871(2) 0.0548(11) Uani 1 1 d .
H21A H 0.9465 0.4869 0.3001 0.066 Uiso 1 1 calc R
C22 C 1.2286(5) 0.6029(3) 0.3662(3) 0.0671(13) Uani 1 1 d .
H22A H 1.3230 0.6521 0.3755 0.080 Uiso 1 1 calc R
C23 C 1.2385(6) 0.5064(4) 0.3273(4) 0.0946(18) Uani 1 1 d .
H23A H 1.3095 0.4966 0.3622 0.142 Uiso 1 1 calc R
H23B H 1.2653 0.5061 0.2794 0.142 Uiso 1 1 calc R
H23C H 1.1470 0.4561 0.3159 0.142 Uiso 1 1 calc R
C24 C 1.2008(6) 0.6095(4) 0.4462(3) 0.0931(18) Uani 1 1 d .
H24A H 1.2704 0.5941 0.4769 0.140 Uiso 1 1 calc R
H24B H 1.1062 0.5652 0.4395 0.140 Uiso 1 1 calc R
H24C H 1.2084 0.6733 0.4726 0.140 Uiso 1 1 calc R
C25 C 1.1495(6) 0.6221(4) 0.2144(3) 0.0779(15) Uani 1 1 d .
H25A H 1.1395 0.5555 0.1914 0.093 Uiso 1 1 calc R
C26 C 1.0454(7) 0.6411(5) 0.1570(3) 0.111(2) Uani 1 1 d .
H26A H 1.0726 0.6350 0.1087 0.167 Uiso 1 1 calc R
H26B H 1.0478 0.7046 0.1791 0.167 Uiso 1 1 calc R
H26C H 0.9501 0.5956 0.1469 0.167 Uiso 1 1 calc R
C27 C 1.3052(7) 0.6852(5) 0.2237(4) 0.120(2) Uani 1 1 d .
H27A H 1.3239 0.6753 0.1731 0.180 Uiso 1 1 calc R
H27B H 1.3695 0.6686 0.2569 0.180 Uiso 1 1 calc R
H27C H 1.3195 0.7512 0.2470 0.180 Uiso 1 1 calc R
C28 C 1.4125(6) 0.8522(4) 0.4325(4) 0.132(3) Uani 1 1 d .
H28A H 1.4807 0.9153 0.4428 0.198 Uiso 1 1 calc R
H28B H 1.4331 0.8067 0.3943 0.198 Uiso 1 1 calc R
H28C H 1.4186 0.8371 0.4803 0.198 Uiso 1 1 calc R
C29 C 1.2440(8) 0.9223(5) 0.3294(5) 0.154(3) Uani 1 1 d .
H29A H 1.3425 0.9642 0.3419 0.231 Uiso 1 1 calc R
H29B H 1.1854 0.9597 0.3377 0.231 Uiso 1 1 calc R
H29C H 1.2133 0.8820 0.2754 0.231 Uiso 1 1 calc R
C30 C 1.1748(7) 0.9088(4) 0.4784(4) 0.128(3) Uani 1 1 d .
H30A H 1.2593 0.9571 0.5167 0.192 Uiso 1 1 calc R
H30B H 1.1274 0.8634 0.5013 0.192 Uiso 1 1 calc R
H30C H 1.1111 0.9380 0.4610 0.192 Uiso 1 1 calc R
C31 C 0.5016(7) 0.3689(5) -0.0098(4) 0.0986(19) Uani 1 1 d .
H31A H 0.4442 0.4022 0.0127 0.118 Uiso 1 1 calc R
H31B H 0.4630 0.3441 -0.0665 0.118 Uiso 1 1 calc R
C32 C 0.6499(8) 0.4338(5) 0.0114(4) 0.111(2) Uani 1 1 d .
H32A H 0.6680 0.4905 0.0552 0.134 Uiso 1 1 calc R
H32B H 0.6727 0.4532 -0.0327 0.134 Uiso 1 1 calc R
C33 C 0.7379(8) 0.3785(6) 0.0337(4) 0.117(2) Uani 1 1 d .
H33A H 0.8041 0.3751 0.0016 0.140 Uiso 1 1 calc R
H33B H 0.7920 0.4078 0.0886 0.140 Uiso 1 1 calc R
C34 C 0.6307(8) 0.2822(5) 0.0192(4) 0.110(2) Uani 1 1 d .
H34A H 0.6238 0.2388 -0.0313 0.132 Uiso 1 1 calc R
H34B H 0.6582 0.2568 0.0597 0.132 Uiso 1 1 calc R
C41 C 0.1298(8) 0.2389(7) 0.0030(4) 0.160(4) Uani 1 1 d .
H41A H 0.1143 0.1724 -0.0224 0.192 Uiso 1 1 calc R
H41B H 0.1651 0.2752 -0.0301 0.192 Uiso 1 1 calc R
C42 C -0.0016(8) 0.2482(7) 0.0170(6) 0.170(4) Uani 1 1 d .
H42A H -0.0678 0.1885 0.0179 0.204 Uiso 1 1 calc R
H42B H -0.0482 0.2675 -0.0230 0.204 Uiso 1 1 calc R
C43 C 0.0473(10) 0.3242(9) 0.0958(6) 0.184(4) Uani 1 1 d .
H43A H 0.0784 0.3874 0.0910 0.221 Uiso 1 1 calc R
H43B H -0.0288 0.3172 0.1220 0.221 Uiso 1 1 calc R
C44 C 0.1609(7) 0.3091(5) 0.1361(4) 0.116(2) Uani 1 1 d .
H44A H 0.1263 0.2616 0.1608 0.139 Uiso 1 1 calc R
H44B H 0.2271 0.3680 0.1765 0.139 Uiso 1 1 calc R
C51 C 0.8789(7) 0.7009(7) 0.4809(4) 0.138(3) Uani 1 1 d .
H51A H 0.9076 0.7508 0.5314 0.166 Uiso 1 1 calc R
H51B H 0.9640 0.6906 0.4702 0.166 Uiso 1 1 calc R
C52 C 0.7799(13) 0.6159(9) 0.4829(8) 0.203(5) Uani 1 1 d .
H52A H 0.7786 0.6197 0.5365 0.244 Uiso 1 1 calc R
H52B H 0.8034 0.5614 0.4591 0.244 Uiso 1 1 calc R
C53 C 0.6453(12) 0.6085(9) 0.4387(7) 0.214(6) Uani 1 1 d .
H53A H 0.5763 0.6024 0.4696 0.257 Uiso 1 1 calc R
H53B H 0.6078 0.5531 0.3914 0.257 Uiso 1 1 calc R
C54 C 0.6714(9) 0.6951(9) 0.4192(5) 0.158(4) Uani 1 1 d .
H54A H 0.6135 0.6818 0.3669 0.190 Uiso 1 1 calc R
H54B H 0.6491 0.7416 0.4565 0.190 Uiso 1 1 calc R
C61 C 0.7951(11) 0.8982(6) 0.3362(5) 0.172(4) Uani 1 1 d .
H61A H 0.8739 0.9491 0.3779 0.207 Uiso 1 1 calc R
H61B H 0.7224 0.8683 0.3595 0.207 Uiso 1 1 calc R
C62 C 0.7363(14) 0.9361(7) 0.2823(6) 0.204(5) Uani 1 1 d .
H62A H 0.7877 1.0047 0.2984 0.245 Uiso 1 1 calc R
H62B H 0.6361 0.9238 0.2800 0.245 Uiso 1 1 calc R
C63 C 0.7506(15) 0.8896(9) 0.2064(6) 0.233(6) Uani 1 1 d .
H63A H 0.6569 0.8487 0.1707 0.279 Uiso 1 1 calc R
H63B H 0.7976 0.9368 0.1841 0.279 Uiso 1 1 calc R
C64 C 0.8353(8) 0.8338(5) 0.2186(4) 0.112(2) Uani 1 1 d .
H64A H 0.7903 0.7699 0.1804 0.134 Uiso 1 1 calc R
H64B H 0.9303 0.8632 0.2128 0.134 Uiso 1 1 calc R
N1 N 0.4580(4) 0.1905(2) 0.1662(2) 0.0582(9) Uani 1 1 d .
N2 N 0.5437(4) 0.4212(2) 0.19463(19) 0.0538(9) Uani 1 1 d .
N3 N 0.7653(4) 0.6036(2) 0.2471(2) 0.0548(9) Uani 1 1 d .
N4 N 1.0996(4) 0.7367(2) 0.3464(2) 0.0561(9) Uani 1 1 d .
O1 O 0.4975(4) 0.2920(3) 0.01996(19) 0.0817(10) Uani 1 1 d .
O2 O 0.2299(4) 0.2762(3) 0.0794(2) 0.1050(14) Uani 1 1 d .
O3 O 0.8165(4) 0.7290(3) 0.4229(2) 0.0864(11) Uani 1 1 d .
O4 O 0.8447(4) 0.8299(2) 0.2955(2) 0.0867(11) Uani 1 1 d .
Li1 Li 0.4323(8) 0.2881(5) 0.1172(4) 0.0608(19) Uani 1 1 d .
Li2 Li 0.8938(8) 0.7295(5) 0.3283(4) 0.0588(19) Uani 1 1 d .

loop_
_atom_site_aniso_label
_atom_site_aniso_U_11
_atom_site_aniso_U_22
_atom_site_aniso_U_33
_atom_site_aniso_U_23
_atom_site_aniso_U_13
_atom_site_aniso_U_12
Si1 0.0740(10) 0.0460(7) 0.0707(9) 0.0003(6) 0.0044(7) 0.0039(7)
Si2 0.0691(9) 0.0393(7) 0.0949(11) 0.0103(7) 0.0195(8) 0.0052(6)
P1 0.0712(8) 0.0363(6) 0.0499(7) 0.0112(5) -0.0011(6) 0.0083(5)
P2 0.0522(7) 0.0411(6) 0.0551(7) 0.0083(5) 0.0077(5) 0.0125(5)
C1 0.055(3) 0.061(3) 0.063(3) 0.016(2) 0.000(2) 0.024(2)
C2 0.068(3) 0.050(3) 0.070(3) 0.016(2) 0.003(3) 0.029(2)
C3 0.053(3) 0.036(2) 0.044(2) 0.0102(17) 0.004(2) 0.0135(19)
C4 0.058(3) 0.037(2) 0.040(2) 0.0102(18) 0.007(2) 0.0153(19)
C11 0.054(3) 0.040(2) 0.067(3) 0.017(2) -0.005(2) 0.009(2)
C12 0.112(4) 0.061(3) 0.057(3) 0.021(2) 0.017(3) 0.008(3)
C13 0.196(7) 0.074(4) 0.087(4) 0.036(3) 0.060(5) 0.022(4)
C14 0.161(7) 0.112(5) 0.100(5) 0.041(4) 0.074(5) 0.061(5)
C15 0.083(4) 0.045(3) 0.075(3) 0.021(2) -0.006(3) 0.016(2)
C16 0.133(5) 0.079(4) 0.116(5) 0.026(4) -0.048(4) 0.032(4)
C17 0.096(4) 0.084(4) 0.120(5) 0.033(4) 0.013(4) 0.042(4)
C18 0.083(4) 0.083(4) 0.150(6) 0.015(4) 0.028(4) 0.004(3)
C19 0.119(5) 0.042(3) 0.114(5) 0.011(3) 0.006(4) 0.009(3)
C20 0.146(6) 0.078(4) 0.068(4) -0.010(3) -0.007(4) 0.011(4)
C21 0.049(3) 0.036(2) 0.070(3) 0.015(2) 0.003(2) 0.0122(19)
C22 0.052(3) 0.054(3) 0.079(3) 0.004(2) 0.000(2) 0.021(2)
C23 0.088(4) 0.076(4) 0.112(5) 0.013(3) 0.007(3) 0.045(3)
C24 0.102(4) 0.095(4) 0.076(4) 0.022(3) -0.002(3) 0.048(4)
C25 0.083(4) 0.072(3) 0.071(3) 0.012(3) 0.028(3) 0.024(3)
C26 0.125(5) 0.151(6) 0.072(4) 0.048(4) 0.038(4) 0.055(5)
C27 0.103(5) 0.151(6) 0.117(5) 0.042(5) 0.065(4) 0.045(5)
C28 0.070(4) 0.078(4) 0.175(7) -0.018(4) -0.003(4) 0.000(3)
C29 0.163(7) 0.084(5) 0.201(9) 0.082(5) 0.044(6) 0.003(5)
C30 0.105(5) 0.075(4) 0.143(6) -0.031(4) 0.038(4) 0.006(4)
C31 0.113(5) 0.110(5) 0.084(4) 0.046(4) 0.006(4) 0.056(4)
C32 0.122(6) 0.113(5) 0.129(6) 0.060(5) 0.046(5) 0.062(5)
C33 0.113(5) 0.148(7) 0.122(6) 0.054(5) 0.051(5) 0.072(5)
C34 0.139(6) 0.114(6) 0.120(5) 0.047(4) 0.056(5) 0.085(5)
C41 0.119(6) 0.215(9) 0.086(5) -0.032(5) -0.033(4) 0.081(6)
C42 0.085(5) 0.160(8) 0.211(10) 0.015(7) -0.038(6) 0.052(5)
C43 0.142(8) 0.252(13) 0.156(9) 0.034(9) 0.016(7) 0.111(9)
C44 0.074(4) 0.121(6) 0.122(6) -0.002(4) 0.014(4) 0.038(4)
C51 0.088(5) 0.234(10) 0.113(6) 0.104(6) 0.025(4) 0.052(6)
C52 0.185(10) 0.245(13) 0.288(15) 0.200(12) 0.126(11) 0.100(10)
C53 0.129(9) 0.215(13) 0.192(12) 0.032(9) 0.041(8) -0.043(9)
C54 0.098(6) 0.304(14) 0.116(6) 0.096(8) 0.042(5) 0.104(8)
C61 0.293(12) 0.157(7) 0.148(7) 0.050(6) 0.073(7) 0.182(9)
C62 0.333(15) 0.184(10) 0.172(10) 0.075(8) 0.044(10) 0.195(11)
C63 0.403(18) 0.248(13) 0.135(8) 0.086(9) 0.038(10) 0.238(14)
C64 0.164(6) 0.095(5) 0.088(5) 0.046(4) 0.037(4) 0.050(5)
N1 0.061(2) 0.0416(19) 0.054(2) 0.0085(16) 0.0015(18) 0.0090(17)
N2 0.050(2) 0.044(2) 0.054(2) 0.0130(16) -0.0020(17) 0.0120(16)
N3 0.058(2) 0.0413(19) 0.059(2) 0.0151(17) 0.0034(18) 0.0183(17)
N4 0.061(2) 0.0365(19) 0.063(2) 0.0102(17) 0.0163(18) 0.0129(17)
O1 0.102(3) 0.088(3) 0.071(2) 0.0301(19) 0.024(2) 0.053(2)
O2 0.062(2) 0.137(4) 0.075(2) -0.019(2) -0.0126(19) 0.043(2)
O3 0.080(3) 0.117(3) 0.076(2) 0.041(2) 0.024(2) 0.044(2)
O4 0.135(3) 0.061(2) 0.077(2) 0.0257(18) 0.024(2) 0.054(2)
Li1 0.059(4) 0.058(4) 0.054(4) 0.012(3) 0.003(3) 0.018(4)
Li2 0.072(5) 0.046(4) 0.057(4) 0.013(3) 0.011(4) 0.027(4)

loop_
_atom_type_symbol
_atom_type_description
_atom_type_scat_dispersion_real
_atom_type_scat_dispersion_imag
_atom_type_scat_source
C C 0.0033 0.0016 'International Tables Vol C Tables 4.2.6.8 and 6.1.1.4'
H H 0.0000 0.0000 'International Tables Vol C Tables 4.2.6.8 and 6.1.1.4'
Li Li -0.0003 0.0001 'International Tables Vol C Tables 4.2.6.8 and 6.1.1.4'
N N 0.0061 0.0033 'International Tables Vol C Tables 4.2.6.8 and 6.1.1.4'
Si Si 0.0817 0.0704 'International Tables Vol C Tables 4.2.6.8 and 6.1.1.4'
P P 0.1023 0.0942 'International Tables Vol C Tables 4.2.6.8 and 6.1.1.4'
O O 0.0106 0.0060 'International Tables Vol C Tables 4.2.6.8 and 6.1.1.4'

loop_
_geom_angle_atom_site_label_1
_geom_angle_atom_site_label_2
_geom_angle_atom_site_label_3
_geom_angle
N1 Si1 C20 108.6(2)
N1 Si1 C18 112.8(2)
C20 Si1 C18 107.4(3)
N1 Si1 C19 116.6(2)
C20 Si1 C19 106.1(3)
C18 Si1 C19 104.8(3)
N1 Si1 Li1 35.58(18)
C20 Si1 Li1 81.1(2)
C18 Si1 Li1 101.5(3)
C19 Si1 Li1 148.9(2)
N4 Si2 C30 109.8(2)
N4 Si2 C29 111.7(3)
C30 Si2 C29 106.5(4)
N4 Si2 C28 115.8(2)
C30 Si2 C28 106.9(3)
C29 Si2 C28 105.6(4)
N4 Si2 Li2 35.73(18)
C30 Si2 Li2 83.4(2)
C29 Si2 Li2 98.2(3)
C28 Si2 Li2 149.7(2)
N1 P1 C11 116.4(2)
N1 P1 C12 111.2(2)
C11 P1 C12 107.6(2)
N1 P1 C15 112.4(2)
C11 P1 C15 103.9(2)
C12 P1 C15 104.3(3)
N1 P1 Li1 41.71(19)
C11 P1 Li1 76.9(2)
C12 P1 Li1 114.3(3)
C15 P1 Li1 139.2(2)
N4 P2 C21 116.1(2)
N4 P2 C25 111.7(2)
C21 P2 C25 107.6(2)
N4 P2 C22 112.9(2)
C21 P2 C22 103.9(2)
C25 P2 C22 103.7(2)
N4 P2 Li2 40.9(2)
C21 P2 Li2 77.2(2)
C25 P2 Li2 115.5(2)
C22 P2 Li2 138.7(2)
C2 C1 N2 122.8(4)
C1 C2 N3 122.8(4)
N3 C3 C21 120.4(4)
N3 C3 C4 119.4(3)
C21 C3 C4 120.3(3)
N2 C4 C11 120.1(4)
N2 C4 C3 119.7(3)
C11 C4 C3 120.1(4)
C4 C11 P1 130.4(4)
C14 C12 C13 111.1(5)
C14 C12 P1 109.3(4)
C13 C12 P1 113.4(4)
C17 C15 C16 111.2(5)
C17 C15 P1 109.9(3)
C16 C15 P1 114.0(4)
C3 C21 P2 130.9(3)
C24 C22 C23 110.9(4)
C24 C22 P2 110.3(3)
C23 C22 P2 114.8(3)
C26 C25 C27 110.8(5)
C26 C25 P2 109.7(4)
C27 C25 P2 114.7(4)
O1 C31 C32 108.0(5)
C31 C32 C33 105.4(6)
C34 C33 C32 104.3(6)
O1 C34 C33 107.3(5)
O2 C41 C42 105.2(6)
C41 C42 C43 103.8(6)
C44 C43 C42 103.7(8)
C43 C44 O2 106.3(7)
O3 C51 C52 109.5(7)
C51 C52 C53 104.3(9)
C52 C53 C54 106.6(9)
O3 C54 C53 105.2(8)
O4 C61 C62 108.7(7)
C61 C62 C63 107.1(7)
C64 C63 C62 107.0(7)
O4 C64 C63 107.5(6)
P1 N1 Si1 137.8(2)
P1 N1 Li1 106.9(3)
Si1 N1 Li1 115.3(3)
C4 N2 C1 117.4(3)
C4 N2 Li1 112.9(3)
C1 N2 Li1 123.3(4)
C3 N3 C2 117.5(3)
C3 N3 Li2 114.7(3)
C2 N3 Li2 121.0(4)
P2 N4 Si2 136.4(2)
P2 N4 Li2 108.3(3)
Si2 N4 Li2 115.3(3)
C34 O1 C31 104.9(5)
C34 O1 Li1 116.2(4)
C31 O1 Li1 120.4(4)
C44 O2 C41 108.3(5)
C44 O2 Li1 118.2(4)
C41 O2 Li1 133.5(5)
C51 O3 C54 104.2(5)
C51 O3 Li2 119.9(4)
C54 O3 Li2 124.1(5)
C61 O4 C64 108.1(5)
C61 O4 Li2 129.0(5)
C64 O4 Li2 122.4(4)
O2 Li1 O1 99.7(3)
O2 Li1 N2 107.9(4)
O1 Li1 N2 104.0(4)
O2 Li1 N1 115.6(4)
O1 Li1 N1 118.7(4)
N2 Li1 N1 109.8(3)
O2 Li1 P1 135.1(4)
O1 Li1 P1 122.0(3)
N2 Li1 P1 79.2(2)
N1 Li1 P1 31.43(14)
O2 Li1 Si1 93.0(3)
O1 Li1 Si1 108.6(3)
N2 Li1 Si1 137.4(3)
N1 Li1 Si1 29.09(15)
P1 Li1 Si1 60.52(15)
O4 Li2 N3 106.9(4)
O4 Li2 O3 103.2(4)
N3 Li2 O3 103.6(4)
O4 Li2 N4 119.1(4)
N3 Li2 N4 108.9(4)
O3 Li2 N4 113.8(4)
O4 Li2 P2 137.6(4)
N3 Li2 P2 78.8(2)
O3 Li2 P2 116.5(3)
N4 Li2 P2 30.88(14)
O4 Li2 Si2 96.2(3)
N3 Li2 Si2 136.5(3)
O3 Li2 Si2 106.3(3)
N4 Li2 Si2 29.01(15)
P2 Li2 Si2 59.86(15)

loop_
_geom_bond_atom_site_label_1
_geom_bond_atom_site_label_2
_geom_bond_distance
Si1 N1 1.688(4)
Si1 C20 1.865(6)
Si1 C18 1.871(6)
Si1 C19 1.872(6)
Si1 Li1 3.138(8)
Si2 N4 1.685(3)
Si2 C30 1.847(6)
Si2 C29 1.860(7)
Si2 C28 1.883(6)
Si2 Li2 3.143(8)
P1 N1 1.583(3)
P1 C11 1.728(4)
P1 C12 1.840(5)
P1 C15 1.851(5)
P1 Li1 2.905(7)
P2 N4 1.592(3)
P2 C21 1.724(4)
P2 C25 1.830(5)
P2 C22 1.838(5)
P2 Li2 2.945(7)
C1 C2 1.342(6)
C1 N2 1.363(5)
C2 N3 1.367(5)
C3 N3 1.352(5)
C3 C21 1.398(5)
C3 C4 1.484(5)
C4 N2 1.352(5)
C4 C11 1.399(5)
C12 C14 1.519(8)
C12 C13 1.545(7)
C15 C17 1.516(7)
C15 C16 1.546(7)
C22 C24 1.520(7)
C22 C23 1.532(6)
C25 C26 1.518(7)
C25 C27 1.537(7)
C31 O1 1.435(6)
C31 C32 1.450(8)
C32 C33 1.505(8)
C33 C34 1.480(8)
C34 O1 1.414(6)
C41 O2 1.438(6)
C41 C42 1.449(10)
C42 C43 1.495(10)
C43 C44 1.385(9)
C44 O2 1.423(7)
C51 O3 1.384(7)
C51 C52 1.408(11)
C52 C53 1.426(13)
C53 C54 1.444(13)
C54 O3 1.388(8)
C61 O4 1.413(7)
C61 C62 1.419(10)
C62 C63 1.444(12)
C63 C64 1.435(10)
C64 O4 1.413(6)
N1 Li1 2.020(8)
N2 Li1 2.019(8)
N3 Li2 2.003(8)
N4 Li2 2.029(8)
O1 Li1 2.009(8)
O2 Li1 1.996(8)
O3 Li2 2.017(8)
O4 Li2 1.988(8)
